data_2019628
loop_
_publ_author_name
'Gzella, Andrzej K.'
'Kowiel, Marcin'
'Suse\/l, Aneta'
'Wojtyra, Magdalena N.'
'Lesyk, Roman'

_publ_section_title
;
 Heterocyclic tautomerism: reassignment of two crystal structures of
 2-amino-1,3-thiazolidin-4-one derivatives
;
_journal_coeditor_code WQ3065
_journal_issue 8
_journal_name_full 'Acta Crystallographica Section C'
_journal_page_first
;
;
_journal_paper_doi 10.1107/S2053229614015162
_journal_volume 70
_journal_year 2014
_chemical_formula_iupac 'C12 H12 N2 O3 S'
_chemical_formula_moiety 'C12 H12 N2 O3 S'
_chemical_formula_sum 'C12 H12 N2 O3 S'
_chemical_formula_weight 264.30
_chemical_melting_point_gt 461
_chemical_melting_point_lt 462
_chemical_name_systematic
;
Ethyl 4-[(4-oxothiazolidin-2-yl)amino]benzoate
;
_space_group_crystal_system triclinic
_space_group_IT_number 2
_space_group_name_Hall '-P 1'
_space_group_name_H-M_alt 'P -1'
_symmetry_space_group_name_Hall '-P 1'
_symmetry_space_group_name_H-M 'P -1'
_atom_sites_solution_hydrogens mixed
_audit_creation_method SHELXL2014
_cell_angle_alpha 84.483(5)
_cell_angle_beta 89.670(5)
_cell_angle_gamma 86.338(5)
_cell_formula_units_Z 2
_cell_length_a 3.9850(2)
_cell_length_b 5.5113(3)
_cell_length_c 26.8877(14)
_cell_measurement_reflns_used 5612
_cell_measurement_temperature 130(2)
_cell_measurement_theta_max 29.01
_cell_measurement_theta_min 2.28
_cell_volume 586.59(5)
_computing_cell_refinement 'CrysAlis PRO (Agilent, 2012)'
_computing_data_collection 'CrysAlis PRO (Agilent, 2012)'
_computing_data_reduction 'CrysAlis PRO (Agilent, 2012)'
_computing_molecular_graphics 'ORTEP-3 for Windows (Farrugia, 2012)'
_computing_publication_material
;
WinGX (Farrugia, 2012), OLEX2 (Dolomanov <i>et al.</i>, 2009)
and
PLATON (Spek, 2009)
;
_computing_structure_refinement 'SHELXL97 (Sheldrick, 2008)'
_computing_structure_solution 'SHELXS97 (Sheldrick, 2008)'
_diffrn_ambient_temperature 130(2)
_diffrn_detector_area_resol_mean 10.3088
_diffrn_measured_fraction_theta_full 0.999
_diffrn_measured_fraction_theta_max 0.883
_diffrn_measurement_device_type 'Agilent Xcalibur Atlas'
_diffrn_measurement_method \w
_diffrn_radiation_type MoK\a
_diffrn_radiation_wavelength 0.71073
_diffrn_reflns_av_R_equivalents 0.0171
_diffrn_reflns_limit_h_max 5
_diffrn_reflns_limit_h_min -5
_diffrn_reflns_limit_k_max 7
_diffrn_reflns_limit_k_min -7
_diffrn_reflns_limit_l_max 35
_diffrn_reflns_limit_l_min -35
_diffrn_reflns_number 7855
_diffrn_reflns_theta_full 25.000
_diffrn_reflns_theta_max 29.101
_diffrn_reflns_theta_min 2.283
_exptl_absorpt_coefficient_mu 0.278
_exptl_absorpt_correction_T_max 1.00000
_exptl_absorpt_correction_T_min 0.90801
_exptl_absorpt_correction_type multi-scan
_exptl_absorpt_process_details '(CrysAlis PRO; Agilent, 2010)'
_exptl_crystal_colour colourless
_exptl_crystal_density_diffrn 1.496
_exptl_crystal_density_method 'not measured'
_exptl_crystal_description lath
_exptl_crystal_F_000 276
_exptl_crystal_size_max 0.40
_exptl_crystal_size_mid 0.34
_exptl_crystal_size_min 0.05
_refine_diff_density_max 0.543
_refine_diff_density_min -0.225
_refine_ls_extinction_method none
_refine_ls_goodness_of_fit_ref 1.051
_refine_ls_hydrogen_treatment mixed
_refine_ls_matrix_type full
_refine_ls_number_parameters 168
_refine_ls_number_reflns 2804
_refine_ls_number_restraints 0
_refine_ls_restrained_S_all 1.051
_refine_ls_R_factor_all 0.0324
_refine_ls_R_factor_gt 0.0298
_refine_ls_shift/su_max 0.000
_refine_ls_shift/su_mean 0.000
_refine_ls_structure_factor_coef Fsqd
_refine_ls_weighting_details 'w = 1/[\s^2^(Fo^2^)+(0.0367P)^2^+0.3017P] where P=(Fo^2^+2Fc^2^)/3'
_refine_ls_weighting_scheme calc
_refine_ls_wR_factor_gt 0.0766
_refine_ls_wR_factor_ref 0.0784
_reflns_number_gt 2604
_reflns_number_total 2804
_reflns_threshold_expression I>2\s(I)
_cod_data_source_file wq3065sup1.cif
_cod_data_source_block II
_cod_original_cell_volume 586.58(6)
_cod_database_code 2019628
_cod_database_fobs_code 2019628
_shelx_space_group_comment
;
The symmetry employed for this shelxl refinement is uniquely defined by the
following loop, which should always be used as a source of symmetry information
in preference to the above space-group names. They are only intended as
comments.
;
_shelxl_version_number 2.014

loop_
_space_group_symop_operation_xyz
'x, y, z'
'-x, -y, -z'

loop_
_atom_site_type_symbol
_atom_site_label
_atom_site_fract_x
_atom_site_fract_y
_atom_site_fract_z
_atom_site_U_iso_or_equiv
_atom_site_adp_type
_atom_site_calc_flag
_atom_site_occupancy
S S1 0.90166(7) 0.46485(5) 0.05976(2) 0.01454(9) Uani d 1
C C2 0.7690(3) 0.4621(2) 0.12301(4) 0.0130(2) Uani d 1
N N3 0.5653(3) 0.64554(18) 0.13492(4) 0.0152(2) Uani d 1
C C4 0.4898(3) 0.8077(2) 0.09439(4) 0.0145(2) Uani d 1
C C5 0.6724(3) 0.7546(2) 0.04612(4) 0.0151(2) Uani d 1
H H5A 0.8277 0.8836 0.0360 0.018 Uiso calc 1
H H5B 0.5092 0.7468 0.0188 0.018 Uiso calc 1
N N6 0.8822(3) 0.27244(18) 0.15391(4) 0.0148(2) Uani d 1
H H6 1.014(4) 0.167(3) 0.1409(7) 0.028(4) Uiso d 1
C C7 0.8121(3) 0.2168(2) 0.20533(4) 0.0142(2) Uani d 1
C C8 0.6325(3) 0.3760(2) 0.23453(5) 0.0177(2) Uani d 1
H H8 0.5475 0.5321 0.2203 0.021 Uiso calc 1
C C9 0.5797(3) 0.3034(2) 0.28469(5) 0.0188(3) Uani d 1
H H9 0.4585 0.4111 0.3049 0.023 Uiso calc 1
C C10 0.7019(3) 0.0748(2) 0.30575(4) 0.0168(2) Uani d 1
C C11 0.8843(3) -0.0814(2) 0.27639(5) 0.0185(2) Uani d 1
H H11 0.9711 -0.2368 0.2908 0.022 Uiso calc 1
C C12 0.9398(3) -0.0119(2) 0.22645(5) 0.0174(2) Uani d 1
H H12 1.0643 -0.1191 0.2065 0.021 Uiso calc 1
C C13 0.6394(3) -0.0095(2) 0.35919(5) 0.0198(3) Uani d 1
O O14 0.7419(3) -0.20429(19) 0.37957(4) 0.0322(3) Uani d 1
O O15 0.4537(3) 0.15882(17) 0.38186(3) 0.0237(2) Uani d 1
C C16 0.3732(4) 0.0971(3) 0.43390(5) 0.0244(3) Uani d 1
H H16A 0.5800 0.0440 0.4532 0.029 Uiso calc 1
H H16B 0.2180 -0.0367 0.4374 0.029 Uiso calc 1
C C17 0.2087(4) 0.3256(3) 0.45242(5) 0.0288(3) Uani d 1
H H17A 0.0085 0.3785 0.4323 0.043 Uiso calc 1
H H17B 0.3674 0.4549 0.4496 0.043 Uiso calc 1
H H17C 0.1435 0.2917 0.4875 0.043 Uiso calc 1
O O18 0.2933(2) 0.98859(16) 0.09484(3) 0.01938(19) Uani d 1

loop_
_atom_site_aniso_label
_atom_site_aniso_U_11
_atom_site_aniso_U_22
_atom_site_aniso_U_33
_atom_site_aniso_U_12
_atom_site_aniso_U_13
_atom_site_aniso_U_23
S1 0.01742(16) 0.01331(14) 0.01236(14) 0.00285(11) 0.00282(10) -0.00122(10)
C2 0.0132(5) 0.0136(5) 0.0126(5) -0.0021(4) 0.0011(4) -0.0021(4)
N3 0.0167(5) 0.0141(5) 0.0145(5) 0.0019(4) 0.0017(4) -0.0020(4)
C4 0.0147(5) 0.0137(5) 0.0153(5) -0.0005(4) 0.0011(4) -0.0033(4)
C5 0.0167(6) 0.0129(5) 0.0149(5) 0.0025(4) 0.0020(4) 0.0000(4)
N6 0.0170(5) 0.0129(5) 0.0141(5) 0.0028(4) 0.0021(4) -0.0023(4)
C7 0.0155(5) 0.0136(5) 0.0136(5) -0.0012(4) -0.0004(4) -0.0015(4)
C8 0.0233(6) 0.0133(5) 0.0161(6) 0.0023(5) 0.0015(5) -0.0007(4)
C9 0.0238(6) 0.0157(6) 0.0166(6) 0.0020(5) 0.0023(5) -0.0020(4)
C10 0.0190(6) 0.0162(6) 0.0150(6) -0.0019(5) -0.0004(4) -0.0002(4)
C11 0.0224(6) 0.0136(5) 0.0187(6) 0.0015(5) -0.0010(5) 0.0002(4)
C12 0.0205(6) 0.0133(5) 0.0182(6) 0.0025(5) 0.0005(5) -0.0019(4)
C13 0.0238(6) 0.0185(6) 0.0166(6) -0.0004(5) 0.0008(5) 0.0003(5)
O14 0.0480(7) 0.0236(5) 0.0217(5) 0.0104(5) 0.0064(4) 0.0063(4)
O15 0.0336(5) 0.0215(5) 0.0143(4) 0.0049(4) 0.0051(4) 0.0020(3)
C16 0.0315(7) 0.0260(7) 0.0142(6) 0.0027(6) 0.0048(5) 0.0024(5)
C17 0.0338(8) 0.0298(7) 0.0214(7) 0.0054(6) 0.0058(6) -0.0011(5)
O18 0.0223(5) 0.0150(4) 0.0201(4) 0.0060(3) 0.0021(3) -0.0024(3)

loop_
_atom_type_symbol
_atom_type_description
_atom_type_scat_dispersion_real
_atom_type_scat_dispersion_imag
_atom_type_scat_source
C C 0.0033 0.0016 'International Tables Vol C Tables 4.2.6.8 and 6.1.1.4'
H H 0.0000 0.0000 'International Tables Vol C Tables 4.2.6.8 and 6.1.1.4'
N N 0.0061 0.0033 'International Tables Vol C Tables 4.2.6.8 and 6.1.1.4'
O O 0.0106 0.0060 'International Tables Vol C Tables 4.2.6.8 and 6.1.1.4'
S S 0.1246 0.1234 'International Tables Vol C Tables 4.2.6.8 and 6.1.1.4'

loop_
_geom_angle_atom_site_label_1
_geom_angle_atom_site_label_2
_geom_angle_atom_site_label_3
_geom_angle
C2 S1 C5 89.35(5)
N3 C2 N6 125.95(11)
N3 C2 S1 117.49(9)
N6 C2 S1 116.55(9)
C2 N3 C4 111.51(10)
O18 C4 N3 124.59(11)
O18 C4 C5 119.87(10)
N3 C4 C5 115.53(10)
C4 C5 S1 105.83(8)
C4 C5 H5A 110.6
S1 C5 H5A 110.6
C4 C5 H5B 110.6
S1 C5 H5B 110.6
H5A C5 H5B 108.7
C2 N6 C7 129.30(10)
C2 N6 H6 115.7(12)
C7 N6 H6 115.0(12)
C8 C7 C12 120.37(11)
C8 C7 N6 123.86(11)
C12 C7 N6 115.76(11)
C9 C8 C7 119.11(11)
C9 C8 H8 120.4
C7 C8 H8 120.4
C8 C9 C10 120.81(12)
C8 C9 H9 119.6
C10 C9 H9 119.6
C9 C10 C11 119.57(11)
C9 C10 C13 121.63(12)
C11 C10 C13 118.79(11)
C12 C11 C10 120.38(11)
C12 C11 H11 119.8
C10 C11 H11 119.8
C11 C12 C7 119.75(11)
C11 C12 H12 120.1
C7 C12 H12 120.1
O14 C13 O15 124.04(12)
O14 C13 C10 124.54(12)
O15 C13 C10 111.42(11)
C13 O15 C16 116.64(10)
O15 C16 C17 106.36(11)
O15 C16 H16A 110.5
C17 C16 H16A 110.5
O15 C16 H16B 110.5
C17 C16 H16B 110.5
H16A C16 H16B 108.6
C16 C17 H17A 109.5
C16 C17 H17B 109.5
H17A C17 H17B 109.5
C16 C17 H17C 109.5
H17A C17 H17C 109.5
H17B C17 H17C 109.5

loop_
_geom_bond_atom_site_label_1
_geom_bond_atom_site_label_2
_geom_bond_distance
S1 C2 1.7770(12)
S1 C5 1.7957(12)
C2 N3 1.3182(15)
C2 N6 1.3282(15)
N3 C4 1.3634(15)
C4 O18 1.2287(15)
C4 C5 1.5279(16)
C5 H5A 0.9900
C5 H5B 0.9900
N6 C7 1.4171(15)
N6 H6 0.859(19)
C7 C8 1.3946(17)
C7 C12 1.3977(16)
C8 C9 1.3881(17)
C8 H8 0.9500
C9 C10 1.3902(17)
C9 H9 0.9500
C10 C11 1.3918(18)
C10 C13 1.4915(17)
C11 C12 1.3811(17)
C11 H11 0.9500
C12 H12 0.9500
C13 O14 1.2054(16)
C13 O15 1.3400(16)
O15 C16 1.4470(15)
C16 C17 1.5081(19)
C16 H16A 0.9900
C16 H16B 0.9900
C17 H17A 0.9800
C17 H17B 0.9800
C17 H17C 0.9800

loop_
_geom_hbond_atom_site_label_D
_geom_hbond_atom_site_label_H
_geom_hbond_atom_site_label_A
_geom_hbond_site_symmetry_A
_geom_hbond_distance_DH
_geom_hbond_distance_HA
_geom_hbond_distance_DA
_geom_hbond_angle_DHA
_geom_hbond_publ_flag
N6 H6 O18 1_645 0.857(17) 1.954(17) 2.7882(14) 164.3(17) y

loop_
_geom_torsion_atom_site_label_1
_geom_torsion_atom_site_label_2
_geom_torsion_atom_site_label_3
_geom_torsion_atom_site_label_4
_geom_torsion
C5 S1 C2 N3 2.42(10)
C5 S1 C2 N6 -178.37(10)
N6 C2 N3 C4 -178.45(11)
S1 C2 N3 C4 0.67(14)
C2 N3 C4 O18 176.49(11)
C2 N3 C4 C5 -4.32(15)
O18 C4 C5 S1 -174.96(9)
N3 C4 C5 S1 5.82(13)
C2 S1 C5 C4 -4.21(8)
N3 C2 N6 C7 1.3(2)
S1 C2 N6 C7 -177.79(10)
C2 N6 C7 C8 -8.0(2)
C2 N6 C7 C12 172.90(12)
C12 C7 C8 C9 -0.62(19)
N6 C7 C8 C9 -179.66(11)
C7 C8 C9 C10 -0.3(2)
C8 C9 C10 C11 1.1(2)
C8 C9 C10 C13 -178.21(12)
C9 C10 C11 C12 -0.94(19)
C13 C10 C11 C12 178.37(12)
C10 C11 C12 C7 0.04(19)
C8 C7 C12 C11 0.75(19)
N6 C7 C12 C11 179.87(11)
C9 C10 C13 O14 -179.18(13)
C11 C10 C13 O14 1.5(2)
C9 C10 C13 O15 0.89(18)
C11 C10 C13 O15 -178.41(11)
O14 C13 O15 C16 -0.5(2)
C10 C13 O15 C16 179.45(11)
C13 O15 C16 C17 172.17(12)
